data_7016580
loop_
_publ_author_name
'Niu, Jingyang'
'Yang, Linping'
'Zhao, Junwei'
'Ma, Pengtao'
'Wang, Jingping'

_publ_section_title
;
 Novel octatungstate-supported tricarbonyl metal derivatives:
 {[H(2)W(8)O(30)][M(CO)(3)](2)}(8-) (M = Mn(I) and Re(I)).
;
_journal_issue 33
_journal_name_full 'Dalton transactions (Cambridge, England : 2003)'
_journal_page_first 8298
_journal_page_last 8300
_journal_paper_doi 10.1039/c1dt11042j
_journal_volume 40
_journal_year 2011
_chemical_formula_sum 'C6 H48 Na6 O58 Re2 W8'
_chemical_formula_weight 3029.55
_chemical_name_systematic
;

?

;
_space_group_IT_number 2
_symmetry_cell_setting triclinic
_symmetry_space_group_name_Hall '-P 1'
_symmetry_space_group_name_H-M 'P -1'
_atom_sites_solution_hydrogens notdet
_atom_sites_solution_primary direct
_atom_sites_solution_secondary difmap
_audit_creation_method SHELXL-97
_cell_angle_alpha 72.176(10)
_cell_angle_beta 88.395(10)
_cell_angle_gamma 71.095(11)
_cell_formula_units_Z 1
_cell_length_a 9.443(6)
_cell_length_b 12.053(8)
_cell_length_c 13.891(9)
_cell_measurement_reflns_used 2136
_cell_measurement_temperature 296(2)
_cell_measurement_theta_max 26.84
_cell_measurement_theta_min 2.43
_cell_volume 1419.5(16)
_computing_cell_refinement 'Bruker SMART'
_computing_data_collection 'Bruker SMART'
_computing_data_reduction 'Bruker SAINT'
_computing_molecular_graphics 'Bruker SHELXTL'
_computing_publication_material 'Bruker SHELXTL'
_computing_structure_refinement 'SHELXL-97 (Sheldrick, 1997)'
_computing_structure_solution 'SHELXS-97 (Sheldrick, 1990)'
_diffrn_ambient_temperature 296(2)
_diffrn_measured_fraction_theta_full 0.962
_diffrn_measured_fraction_theta_max 0.962
_diffrn_measurement_device_type 'CCD area detector'
_diffrn_measurement_method 'phi and omega scans'
_diffrn_radiation_monochromator graphite
_diffrn_radiation_source 'fine-focus sealed tube'
_diffrn_radiation_type MoK\a
_diffrn_radiation_wavelength 0.71073
_diffrn_reflns_av_R_equivalents 0.0820
_diffrn_reflns_av_sigmaI/netI 0.1824
_diffrn_reflns_limit_h_max 11
_diffrn_reflns_limit_h_min -11
_diffrn_reflns_limit_k_max 13
_diffrn_reflns_limit_k_min -14
_diffrn_reflns_limit_l_max 16
_diffrn_reflns_limit_l_min -15
_diffrn_reflns_number 6446
_diffrn_reflns_theta_full 25.00
_diffrn_reflns_theta_max 25.00
_diffrn_reflns_theta_min 2.02
_exptl_absorpt_coefficient_mu 20.549
_exptl_absorpt_correction_T_max 0.2592
_exptl_absorpt_correction_T_min 0.1193
_exptl_absorpt_correction_type multi-scan
_exptl_absorpt_process_details SADABS
_exptl_crystal_colour yellow
_exptl_crystal_density_diffrn 3.540
_exptl_crystal_density_method 'not measured'
_exptl_crystal_description block
_exptl_crystal_F_000 1352
_exptl_crystal_size_max 0.18
_exptl_crystal_size_mid 0.15
_exptl_crystal_size_min 0.09
_refine_diff_density_max 6.063
_refine_diff_density_min -6.414
_refine_diff_density_rms 0.728
_refine_ls_extinction_method none
_refine_ls_goodness_of_fit_ref 1.026
_refine_ls_hydrogen_treatment noref
_refine_ls_matrix_type full
_refine_ls_number_parameters 356
_refine_ls_number_reflns 4808
_refine_ls_number_restraints 120
_refine_ls_restrained_S_all 1.034
_refine_ls_R_factor_all 0.1671
_refine_ls_R_factor_gt 0.0892
_refine_ls_shift/su_max 0.000
_refine_ls_shift/su_mean 0.000
_refine_ls_structure_factor_coef Fsqd
_refine_ls_weighting_details 'calc w=1/[\s^2^(Fo^2^)+(0.1579P)^2^+0.0000P] where P=(Fo^2^+2Fc^2^)/3'
_refine_ls_weighting_scheme calc
_refine_ls_wR_factor_gt 0.2141
_refine_ls_wR_factor_ref 0.2735
_reflns_number_gt 2728
_reflns_number_total 4808
_reflns_threshold_expression >2sigma(I)
_cod_data_source_file c1dt11042j.txt
_cod_data_source_block njy2
_cod_depositor_comments
;
The following automatic conversions were performed:

'_symmetry_cell_setting' value 'Triclinic' changed to 'triclinic'
according to /home/saulius/struct/CIF-dictionaries/cif_core.dic
dictionary named 'cif_core.dic' version 2.4.1 from
2010-06-29.

'_exptl_absorpt_correction_type' value 'Multi-scan'
changed to 'multi-scan' according to
/home/saulius/struct/CIF-dictionaries/cif_core.dic dictionary named
'cif_core.dic' version 2.4.1 from 2010-06-29.

Automatic conversion script
Id: cif_fix_values 1715 2011-07-08 13:25:40Z adriana 
;
_cod_original_cell_volume 1419.4(16)
_cod_original_sg_symbol_H-M P-1
_cod_database_code 7016580

loop_
_symmetry_equiv_pos_as_xyz
'x, y, z'
'-x, -y, -z'

loop_
_atom_site_label
_atom_site_type_symbol
_atom_site_fract_x
_atom_site_fract_y
_atom_site_fract_z
_atom_site_U_iso_or_equiv
_atom_site_adp_type
_atom_site_occupancy
_atom_site_symmetry_multiplicity
_atom_site_calc_flag
_atom_site_refinement_flags
W1 W 0.57438(17) 0.64190(15) 0.88088(11) 0.0177(4) Uani 1 1 d U
W2 W 0.36037(18) 0.57164(17) 0.72952(12) 0.0234(5) Uani 1 1 d .
W3 W 0.19766(18) 0.78849(17) 0.83809(12) 0.0244(5) Uani 1 1 d .
W4 W 0.35041(18) 0.69121(16) 1.09926(11) 0.0219(5) Uani 1 1 d .
Re1 Re 0.4321(2) 0.83105(17) 0.66568(12) 0.0281(5) Uani 1 1 d .
O1 O 0.725(3) 0.695(3) 0.862(2) 0.031(7) Uani 1 1 d U
O2 O 0.198(3) 0.538(3) 0.745(2) 0.044(8) Uani 1 1 d U
O3 O 0.052(3) 0.733(3) 0.842(3) 0.049(9) Uani 1 1 d U
O4 O 0.203(3) 0.692(3) 1.1717(19) 0.025(6) Uani 1 1 d U
O5 O 0.657(3) 0.478(3) 0.9170(19) 0.022(6) Uani 1 1 d U
O6 O 0.391(3) 0.580(3) 0.604(2) 0.032(7) Uani 1 1 d U
O7 O 0.112(3) 0.945(3) 0.788(2) 0.042(8) Uani 1 1 d .
O8 O 0.385(3) 0.821(3) 1.104(2) 0.036(8) Uani 1 1 d .
O9 O 0.531(2) 0.655(2) 1.0043(17) 0.014(5) Uani 1 1 d U
O10 O 0.229(3) 0.767(3) 0.973(2) 0.027(6) Uani 1 1 d U
O11 O 0.497(3) 0.425(2) 0.7937(18) 0.017(5) Uani 1 1 d U
O12 O 0.536(3) 0.640(2) 0.7415(18) 0.016(5) Uani 1 1 d U
O13 O 0.412(3) 0.803(2) 0.8226(18) 0.018(6) Uani 1 1 d U
O14 O 0.254(3) 0.754(3) 0.706(2) 0.031(7) Uani 1 1 d .
O15 O 0.355(3) 0.601(2) 0.8781(18) 0.015(5) Uani 1 1 d U
O16 O 0.715(4) 0.894(4) 0.634(3) 0.067(11) Uani 1 1 d U
O17 O 0.431(4) 0.834(3) 0.448(3) 0.055(9) Uani 1 1 d U
O18 O 0.251(4) 1.099(4) 0.590(3) 0.073(13) Uani 1 1 d .
C1 C 0.609(5) 0.871(4) 0.651(3) 0.029(10) Uani 1 1 d .
C2 C 0.426(5) 0.836(5) 0.528(4) 0.043(12) Uani 1 1 d U
C3 C 0.322(5) 1.000(5) 0.619(3) 0.032(10) Uani 1 1 d U
Na1 Na 0.317(2) 1.033(2) 1.0202(16) 0.052(5) Uani 1 1 d .
Na2 Na 0.124(3) 0.647(2) 1.334(2) 0.077(7) Uani 1 1 d .
Na3 Na -0.038(3) 0.600(3) 0.802(2) 0.099(11) Uani 1 1 d .
O1W O 0.334(3) 0.838(3) 1.283(2) 0.033(7) Uani 1 1 d U
O2W O 0.455(4) 0.976(4) 0.891(2) 0.053(10) Uani 1 1 d .
O3W O 0.817(4) 0.561(4) 0.681(3) 0.068(11) Uani 1 1 d U
O4W O -0.223(4) 0.944(4) 0.828(2) 0.056(10) Uani 1 1 d .
O5W O 0.358(5) 0.626(4) 0.395(3) 0.084(14) Uani 1 1 d .
O6W O 0.077(5) 1.076(4) 0.937(3) 0.078(13) Uani 1 1 d .
O7W O 0.582(5) 0.798(4) 1.267(3) 0.079(13) Uani 1 1 d .
O8W O 0.277(4) 1.248(4) 0.926(3) 0.060(11) Uani 1 1 d .
O9W O 0.098(6) 0.852(4) 1.338(3) 0.094(15) Uani 1 1 d .
O10W O -0.010(6) 0.423(5) 0.937(4) 0.109(17) Uani 1 1 d U
O11W O 0.045(6) 0.855(5) 0.543(4) 0.111(17) Uiso 1 1 d .

loop_
_atom_site_aniso_label
_atom_site_aniso_U_11
_atom_site_aniso_U_22
_atom_site_aniso_U_33
_atom_site_aniso_U_23
_atom_site_aniso_U_13
_atom_site_aniso_U_12
W1 0.0190(7) 0.0230(8) 0.0125(7) -0.0031(6) 0.0102(5) -0.0120(6)
W2 0.0300(10) 0.0335(11) 0.0130(9) -0.0081(8) 0.0120(7) -0.0188(9)
W3 0.0270(10) 0.0352(12) 0.0137(9) -0.0085(8) 0.0108(7) -0.0138(9)
W4 0.0292(10) 0.0314(11) 0.0104(8) -0.0083(8) 0.0151(6) -0.0166(8)
Re1 0.0459(11) 0.0354(12) 0.0081(8) -0.0035(8) 0.0139(7) -0.0244(9)
O1 0.032(10) 0.027(10) 0.032(10) -0.004(8) 0.022(8) -0.016(8)
O2 0.035(11) 0.049(12) 0.053(12) -0.013(9) 0.007(8) -0.024(9)
O3 0.039(11) 0.053(12) 0.054(12) -0.015(9) 0.015(8) -0.016(9)
O4 0.027(10) 0.034(10) 0.015(10) -0.001(8) 0.008(7) -0.017(8)
O5 0.016(9) 0.030(10) 0.020(10) -0.006(8) 0.004(7) -0.008(8)
O6 0.037(10) 0.041(11) 0.024(10) -0.018(8) 0.005(8) -0.013(8)
O7 0.037(19) 0.04(2) 0.05(2) -0.025(18) 0.006(15) -0.002(16)
O8 0.06(2) 0.029(19) 0.031(18) -0.013(15) 0.012(15) -0.028(17)
O9 0.014(5) 0.014(5) 0.014(5) -0.0042(19) 0.0012(11) -0.005(2)
O10 0.034(10) 0.027(10) 0.024(10) -0.016(8) 0.009(7) -0.009(8)
O11 0.017(5) 0.017(5) 0.017(5) -0.0052(19) 0.0015(11) -0.006(2)
O12 0.016(5) 0.017(5) 0.016(5) -0.0051(19) 0.0015(11) -0.005(2)
O13 0.022(9) 0.019(10) 0.015(9) 0.004(7) 0.001(7) -0.017(8)
O14 0.015(15) 0.025(17) 0.05(2) -0.016(16) 0.019(13) 0.001(13)
O15 0.015(5) 0.015(5) 0.015(5) -0.0046(19) 0.0014(11) -0.005(2)
O16 0.067(14) 0.069(14) 0.072(14) -0.014(9) 0.006(9) -0.037(10)
O17 0.066(13) 0.058(13) 0.044(13) -0.020(9) 0.004(9) -0.020(9)
O18 0.03(2) 0.06(3) 0.09(3) -0.02(3) 0.02(2) 0.02(2)
C1 0.04(3) 0.04(3) 0.01(2) 0.00(2) 0.008(17) -0.03(2)
C2 0.045(15) 0.046(15) 0.040(15) -0.015(10) 0.003(9) -0.016(10)
C3 0.034(13) 0.037(14) 0.023(13) -0.008(9) 0.002(9) -0.010(10)
Na1 0.053(13) 0.055(14) 0.053(13) -0.020(11) 0.024(10) -0.026(11)
Na2 0.068(16) 0.08(2) 0.09(2) -0.019(16) 0.002(13) -0.035(15)
Na3 0.081(19) 0.14(3) 0.15(3) -0.10(2) 0.072(18) -0.09(2)
O1W 0.030(10) 0.038(11) 0.025(10) -0.001(8) 0.004(8) -0.013(8)
O2W 0.07(2) 0.08(3) 0.012(16) -0.001(17) -0.007(15) -0.04(2)
O3W 0.066(14) 0.069(14) 0.068(14) -0.023(10) 0.017(9) -0.022(10)
O4W 0.06(2) 0.08(3) 0.03(2) -0.02(2) 0.006(16) -0.01(2)
O5W 0.10(3) 0.12(4) 0.03(2) -0.02(3) 0.01(2) -0.03(3)
O6W 0.08(3) 0.06(3) 0.09(3) -0.01(3) -0.02(2) -0.03(2)
O7W 0.08(3) 0.08(3) 0.08(3) 0.01(3) 0.01(2) -0.06(3)
O8W 0.06(2) 0.08(3) 0.06(2) -0.02(2) 0.006(18) -0.04(2)
O9W 0.13(4) 0.06(3) 0.07(3) 0.00(3) 0.00(3) -0.02(3)
O10W 0.105(19) 0.114(19) 0.105(19) -0.030(11) 0.010(10) -0.035(11)

loop_
_atom_type_symbol
_atom_type_description
_atom_type_scat_dispersion_real
_atom_type_scat_dispersion_imag
_atom_type_scat_source
C C 0.0033 0.0016 'International Tables Vol C Tables 4.2.6.8 and 6.1.1.4'
H H 0.0000 0.0000 'International Tables Vol C Tables 4.2.6.8 and 6.1.1.4'
O O 0.0106 0.0060 'International Tables Vol C Tables 4.2.6.8 and 6.1.1.4'
W W -0.8490 6.8722 'International Tables Vol C Tables 4.2.6.8 and 6.1.1.4'
Re Re -1.0185 7.2310 'International Tables Vol C Tables 4.2.6.8 and 6.1.1.4'
Na Na 0.0362 0.0249 'International Tables Vol C Tables 4.2.6.8 and 6.1.1.4'

loop_
_geom_angle_atom_site_label_1
_geom_angle_atom_site_label_2
_geom_angle_atom_site_label_3
_geom_angle
_geom_angle_site_symmetry_1
_geom_angle_site_symmetry_3
O1 W1 O5 104.1(12) . .
O1 W1 O9 100.2(12) . .
O5 W1 O9 98.1(11) . .
O1 W1 O13 98.4(12) . .
O5 W1 O13 155.2(9) . .
O9 W1 O13 88.0(10) . .
O1 W1 O12 99.6(12) . .
O5 W1 O12 87.8(11) . .
O9 W1 O12 157.3(9) . .
O13 W1 O12 78.1(10) . .
O1 W1 O15 169.4(12) . .
O5 W1 O15 83.6(10) . .
O9 W1 O15 85.8(9) . .
O13 W1 O15 72.8(9) . .
O12 W1 O15 73.1(9) . .
O1 W1 Re1 87.8(10) . .
O5 W1 Re1 128.9(8) . .
O9 W1 Re1 128.9(8) . .
O13 W1 Re1 41.0(7) . .
O12 W1 Re1 41.1(7) . .
O15 W1 Re1 81.6(6) . .
O1 W1 Na3 31.4(10) . 1_655
O5 W1 Na3 77.2(9) . 1_655
O9 W1 Na3 120.1(8) . 1_655
O13 W1 Na3 120.3(8) . 1_655
O12 W1 Na3 82.6(8) . 1_655
O15 W1 Na3 149.4(7) . 1_655
Re1 W1 Na3 92.1(6) . 1_655
O2 W2 O6 102.8(14) . .
O2 W2 O11 101.7(14) . .
O6 W2 O11 100.7(12) . .
O2 W2 O14 93.0(14) . .
O6 W2 O14 97.4(13) . .
O11 W2 O14 153.3(11) . .
O2 W2 O12 163.0(13) . .
O6 W2 O12 91.7(11) . .
O11 W2 O12 83.8(10) . .
O14 W2 O12 76.2(10) . .
O2 W2 O15 91.6(12) . .
O6 W2 O15 163.3(11) . .
O11 W2 O15 84.3(10) . .
O14 W2 O15 73.1(11) . .
O12 W2 O15 72.9(9) . .
O3 W3 O7 102.9(16) . .
O3 W3 O10 99.9(14) . .
O7 W3 O10 102.5(13) . .
O3 W3 O14 90.9(13) . .
O7 W3 O14 97.5(13) . .
O10 W3 O14 154.5(12) . .
O3 W3 O13 161.2(14) . .
O7 W3 O13 92.7(12) . .
O10 W3 O13 86.7(10) . .
O14 W3 O13 76.5(10) . .
O3 W3 O15 89.9(13) . .
O7 W3 O15 164.7(12) . .
O10 W3 O15 83.3(10) . .
O14 W3 O15 73.6(10) . .
O13 W3 O15 73.3(9) . .
O4 W4 O8 101.5(13) . .
O4 W4 O10 94.6(12) . .
O8 W4 O10 96.5(13) . .
O4 W4 O11 95.9(11) . 2_667
O8 W4 O11 96.0(12) . 2_667
O10 W4 O11 161.7(10) . 2_667
O4 W4 O9 167.8(11) . .
O8 W4 O9 90.7(12) . .
O10 W4 O9 83.8(10) . .
O11 W4 O9 82.8(9) 2_667 .
O4 W4 O5 87.8(11) . 2_667
O8 W4 O5 170.5(12) . 2_667
O10 W4 O5 84.6(10) . 2_667
O11 W4 O5 80.9(9) 2_667 2_667
O9 W4 O5 80.0(9) . 2_667
C3 Re1 C1 89(2) . .
C3 Re1 C2 86(2) . .
C1 Re1 C2 90.5(18) . .
C3 Re1 O13 98.1(15) . .
C1 Re1 O13 100.0(13) . .
C2 Re1 O13 168.6(15) . .
C3 Re1 O12 169.9(15) . .
C1 Re1 O12 96.4(16) . .
C2 Re1 O12 101.9(17) . .
O13 Re1 O12 72.6(10) . .
C3 Re1 O14 100.5(15) . .
C1 Re1 O14 168.9(16) . .
C2 Re1 O14 95.8(16) . .
O13 Re1 O14 73.1(10) . .
O12 Re1 O14 73.4(10) . .
C3 Re1 W1 134.1(13) . .
C1 Re1 W1 87.8(13) . .
C2 Re1 W1 139.3(16) . .
O13 Re1 W1 38.0(7) . .
O12 Re1 W1 38.2(6) . .
O14 Re1 W1 81.5(8) . .
W1 O1 Na3 126.7(16) . 1_655
W2 O2 Na3 142.6(19) . .
W3 O3 Na3 147(2) . .
W4 O4 Na2 146.8(16) . .
W1 O5 W4 146.9(13) . 2_667
W4 O8 Na1 141.8(17) . .
W1 O9 W4 143.4(12) . .
W3 O10 W4 151.6(16) . .
W2 O11 W4 155.0(13) . 2_667
W1 O12 W2 113.0(11) . .
W1 O12 Re1 100.7(10) . .
W2 O12 Re1 101.3(10) . .
W1 O13 W3 113.1(11) . .
W1 O13 Re1 101.0(11) . .
W3 O13 Re1 101.6(9) . .
W3 O14 W2 111.1(14) . .
W3 O14 Re1 102.4(12) . .
W2 O14 Re1 102.6(11) . .
W3 O15 W2 99.6(10) . .
W3 O15 W1 99.1(9) . .
W2 O15 W1 99.4(9) . .
O16 C1 Re1 174(4) . .
O17 C2 Re1 176(5) . .
O18 C3 Re1 177(4) . .
O4W Na1 O2W 167.7(17) 2_577 .
O4W Na1 O8 85.5(14) 2_577 .
O2W Na1 O8 85.3(13) . .
O4W Na1 O6W 94.9(16) 2_577 .
O2W Na1 O6W 94.9(15) . .
O8 Na1 O6W 101.5(14) . .
O4W Na1 O8W 99.4(15) 2_577 .
O2W Na1 O8W 89.1(14) . .
O8 Na1 O8W 173.2(14) . .
O6W Na1 O8W 82.8(14) . .
O4W Na1 O2W 79.9(13) 2_577 2_677
O2W Na1 O2W 91.4(11) . 2_677
O8 Na1 O2W 86.3(13) . 2_677
O6W Na1 O2W 170.3(17) . 2_677
O8W Na1 O2W 89.9(13) . 2_677
O4W Na1 Na1 123.5(14) 2_577 2_677
O2W Na1 Na1 47.3(8) . 2_677
O8 Na1 Na1 84.0(11) . 2_677
O6W Na1 Na1 141.6(15) . 2_677
O8W Na1 Na1 89.4(12) . 2_677
O2W Na1 Na1 44.1(9) 2_677 2_677
O5W Na2 O4 88.4(14) 1_556 .
O5W Na2 O9W 76.4(18) 1_556 .
O4 Na2 O9W 90.7(16) . .
O5W Na2 O3W 97.8(17) 1_556 2_667
O4 Na2 O3W 83.3(14) . 2_667
O9W Na2 O3W 171.9(19) . 2_667
O3 Na3 O2 82.0(13) . .
O3 Na3 O10W 113(2) . .
O2 Na3 O10W 97(2) . .
O3 Na3 O1 88.5(14) . 1_455
O2 Na3 O1 170.2(15) . 1_455
O10W Na3 O1 88.3(17) . 1_455
O3 Na3 O3W 148(2) . 1_455
O2 Na3 O3W 99.9(15) . 1_455
O10W Na3 O3W 98.9(18) . 1_455
O1 Na3 O3W 87.0(14) 1_455 1_455
O3 Na3 W1 110.0(12) . 1_455
O2 Na3 W1 167.9(12) . 1_455
O10W Na3 W1 76.9(14) . 1_455
O1 Na3 W1 21.9(7) 1_455 1_455
O3W Na3 W1 70.9(10) 1_455 1_455
Na1 O2W Na1 88.6(11) . 2_677
Na3 O3W Na2 121(2) 1_655 2_667

loop_
_geom_bond_atom_site_label_1
_geom_bond_atom_site_label_2
_geom_bond_distance
_geom_bond_site_symmetry_2
W1 O1 1.72(2) .
W1 O5 1.78(3) .
W1 O9 1.79(2) .
W1 O13 1.98(3) .
W1 O12 1.99(2) .
W1 O15 2.28(2) .
W1 Re1 3.163(3) .
W1 Na3 3.71(2) 1_655
W2 O2 1.70(3) .
W2 O6 1.74(3) .
W2 O11 1.79(3) .
W2 O14 2.03(3) .
W2 O12 2.11(2) .
W2 O15 2.19(2) .
W3 O3 1.70(3) .
W3 O7 1.72(3) .
W3 O10 1.84(3) .
W3 O14 2.02(3) .
W3 O13 2.09(2) .
W3 O15 2.18(3) .
W4 O4 1.69(2) .
W4 O8 1.71(3) .
W4 O10 1.91(3) .
W4 O11 1.95(2) 2_667
W4 O9 2.14(2) .
W4 O5 2.15(3) 2_667
Re1 C3 1.87(5) .
Re1 C1 1.88(4) .
Re1 C2 1.90(5) .
Re1 O13 2.11(2) .
Re1 O12 2.12(3) .
Re1 O14 2.15(3) .
O1 Na3 2.41(4) 1_655
O2 Na3 2.31(4) .
O3 Na3 2.26(4) .
O4 Na2 2.32(4) .
O5 W4 2.15(3) 2_667
O8 Na1 2.34(4) .
O11 W4 1.95(2) 2_667
O16 C1 1.12(5) .
O17 C2 1.12(5) .
O18 C3 1.11(6) .
Na1 O4W 2.33(4) 2_577
Na1 O2W 2.33(4) .
Na1 O6W 2.41(4) .
Na1 O8W 2.42(4) .
Na1 O2W 2.46(3) 2_677
Na1 Na1 3.35(4) 2_677
Na2 O5W 2.30(5) 1_556
Na2 O9W 2.42(5) .
Na2 O3W 2.46(5) 2_667
Na3 O10W 2.31(6) .
Na3 O1 2.41(4) 1_455
Na3 O3W 2.44(5) 1_455
Na3 W1 3.71(2) 1_455
O2W Na1 2.46(3) 2_677
O3W Na3 2.44(5) 1_655
O3W Na2 2.46(5) 2_667
O4W Na1 2.33(4) 2_577
O5W Na2 2.30(5) 1_554
